data_7712901
loop_
_publ_author_name
'Zhang, Hong-Ying'
'Qiu, Shu-Juan'
'Yang, Huan-Huan'
'Wang, Meng-Ting'
'Yang, Jie'
'Wang, Han-Bin'
'Liu, Nai-Hao'
'Chen, Xu-Dong'

_publ_section_title
;
 Cubane-type Tungsten-Iron-Sulfur Clusters with Nitrogen Atom in the Core:
 Terminal Ligand Substitutions and Redox Behaviors
;
_journal_name_full 'Dalton Transactions'
_journal_paper_doi 10.1039/D3DT00865G
_journal_year 2023
_chemical_formula_moiety 'C39 H52 B Fe3 N7 S6 Si W, C8 H20 N'
_chemical_formula_sum 'C47 H72 B Fe3 N8 S6 Si W'
_chemical_formula_weight 1331.78
_space_group_crystal_system triclinic
_space_group_IT_number 2
_space_group_name_Hall '-P 1'
_space_group_name_H-M_alt 'P -1'
_atom_sites_solution_hydrogens mixed
_atom_sites_solution_primary iterative
_audit_creation_date 2022-08-03
_audit_creation_method
;
Olex2 1.5-alpha
(compiled 2022.06.10 svn.r3fa896fb for OlexSys, GUI svn.r6535)
;
_audit_update_record
;
2023-02-01 deposited with the CCDC.	2023-04-24 downloaded from the CCDC.
;
_cell_angle_alpha 92.02(15)
_cell_angle_beta 101.28(9)
_cell_angle_gamma 90.5(2)
_cell_formula_units_Z 2
_cell_length_a 10.49(4)
_cell_length_b 10.76(5)
_cell_length_c 24.74(8)
_cell_measurement_reflns_used 1005
_cell_measurement_temperature 296.15
_cell_measurement_theta_max 25.19
_cell_measurement_theta_min 2.26
_cell_volume 2736(19)
_computing_cell_refinement 'SAINT V8.40B (?, 2016)'
_computing_data_reduction 'SAINT V8.40B (?, 2016)'
_computing_molecular_graphics 'Olex2 1.5-alpha (Dolomanov et al., 2009)'
_computing_publication_material 'Olex2 1.5-alpha (Dolomanov et al., 2009)'
_computing_structure_refinement 'SHELXL 2018/3 (Sheldrick, 2015)'
_computing_structure_solution 'olex2.solve 1.5-alpha (Bourhis et al., 2015)'
_diffrn_ambient_temperature 296.15
_diffrn_measured_fraction_theta_full 0.975
_diffrn_measured_fraction_theta_max 0.975
_diffrn_measurement_device_type 'Bruker APEX-II CCD'
_diffrn_measurement_method '\f and \w scans'
_diffrn_radiation_type MoK\a
_diffrn_radiation_wavelength 0.71073
_diffrn_reflns_av_R_equivalents 0.0953
_diffrn_reflns_av_unetI/netI 0.1391
_diffrn_reflns_Laue_measured_fraction_full 0.975
_diffrn_reflns_Laue_measured_fraction_max 0.975
_diffrn_reflns_limit_h_max 12
_diffrn_reflns_limit_h_min -12
_diffrn_reflns_limit_k_max 12
_diffrn_reflns_limit_k_min -12
_diffrn_reflns_limit_l_max 29
_diffrn_reflns_limit_l_min -29
_diffrn_reflns_number 22323
_diffrn_reflns_point_group_measured_fraction_full 0.975
_diffrn_reflns_point_group_measured_fraction_max 0.975
_diffrn_reflns_theta_full 25.022
_diffrn_reflns_theta_max 25.022
_diffrn_reflns_theta_min 1.980
_diffrn_source_current 30.0
_diffrn_source_power 1.5
_diffrn_source_voltage 50.0
_diffrn_standards_number 0
_exptl_absorpt_coefficient_mu 3.166
_exptl_absorpt_correction_type none
_exptl_crystal_density_diffrn 1.616
_exptl_crystal_description plate
_exptl_crystal_F_000 1354
_refine_diff_density_max 1.268
_refine_diff_density_min -1.198
_refine_diff_density_rms 0.168
_refine_ls_extinction_method none
_refine_ls_goodness_of_fit_ref 1.036
_refine_ls_hydrogen_treatment constr
_refine_ls_matrix_type full
_refine_ls_number_parameters 638
_refine_ls_number_reflns 9436
_refine_ls_number_restraints 1150
_refine_ls_restrained_S_all 7.959
_refine_ls_R_factor_all 0.1681
_refine_ls_R_factor_gt 0.0892
_refine_ls_shift/su_max 0.010
_refine_ls_shift/su_mean 0.000
_refine_ls_structure_factor_coef Fsqd
_refine_ls_weighting_details 'w=1/[\s^2^(Fo^2^)+(0.0738P)^2^+33.1999P] where P=(Fo^2^+2Fc^2^)/3'
_refine_ls_weighting_scheme calc
_refine_ls_wR_factor_gt 0.1862
_refine_ls_wR_factor_ref 0.2253
_reflns_Friedel_coverage 0.000
_reflns_number_gt 5348
_reflns_number_total 9436
_reflns_threshold_expression 'I > 2\s(I)'
_cod_data_source_file d3dt00865g2.cif
_cod_data_source_block mo_zhy72_0m_a
_cod_original_cell_volume 2737(19)
_cod_database_code 7712901
_shelx_shelxl_version_number 2018/3
_shelx_space_group_comment
;
The symmetry employed for this shelxl refinement is uniquely defined
by the following loop, which should always be used as a source of
symmetry information in preference to the above space-group names.
They are only intended as comments.
;
_olex2_refinement_description
;
1. Fixed Uiso
 At 1.2 times of:
  All B(H) groups, All C(H) groups, All C(H,H) groups
 At 1.5 times of:
  All C(H,H,H) groups, All C(H,H,H,H,H,H) groups
2. Restrained distances
 C41-C38
 2.2 with sigma of 0.001
 C38-C37
 1.55 with sigma of 0.001
 C38-C41
 2.2 with sigma of 0.005
 C39-C40
 1.55 with sigma of 0.001
 H40C-C46
 1.9 with sigma of 0.02
 H46B-H40C
 1.9 with sigma of 0.02
 C43-C42
 1.54 with sigma of 0.0001
 C45-C46
 1.54 with sigma of 0.0001
 C44-C47
 1.54 with sigma of 0.0001
 C43-C41
 1.54 with sigma of 0.0001
 C5-C4
 1.51 with sigma of 0.0001
 C1-C2
 1.51 with sigma of 0.0001
 C10-C9
 1.51 with sigma of 0.0001
 C15-C14
 1.51 with sigma of 0.0001
 C11-C12
 1.51 with sigma of 0.0001
 C7-C6
 1.51 with sigma of 0.0001
 C33-C36
 1.46 with sigma of 0.0001
 C4-C3
 1.39 with sigma of 0.0001
 C8-C9
 1.39 with sigma of 0.0001
 C12-C13
 1.39 with sigma of 0.0001
 C2-C3
 1.39 with sigma of 0.0001
 C13-C14
 1.39 with sigma of 0.0001
 C7-C8
 1.39 with sigma of 0.0001
 C26-C29
 1.54 with sigma of 0.0001
 C36-C33
 1.54 with sigma of 0.0001
 C19-C22
 1.51 with sigma of 0.0001
 C19-C18
 1.39 with sigma of 0.0001
 C17-C18
 1.39 with sigma of 0.0001
 C21-C20
 1.39 with sigma of 0.0001
 C20-C19
 1.39 with sigma of 0.0001
 C16-C21
 1.39 with sigma of 0.0001
 C16-C17
 1.39 with sigma of 0.0001
 H40A-H45B
 2.3 with sigma of 0.02
 C45-C40
 2.3 with sigma of 0.02
 C40-C45
 2.5 with sigma of 0.02
3. Restrained planarity
 C20, C21, C16, C18, C17, C19, C22
 with sigma of 0.1
4. Rigid bond restraints
 Si1, C52
 with sigma for 1-2 distances of 0.02 and sigma for 1-3 distances of 0.02
5. Uiso/Uaniso restraints and constraints
N8 \\sim C44 \\sim C41 \\sim C50 \\sim C45 \\sim C42 \\sim C48 \\sim C39 \\sim
C37 \\sim C38 \\sim C47 \\sim C46 \\sim C40 \\sim C43 \\sim C49: within 1.7A
with sigma of 0.01 and sigma for terminal atoms of 0.02 within 1.7A
N8 \\sim C45 \\sim C41 \\sim C42 \\sim C50 \\sim C44 \\sim C48 \\sim C46 \\sim
C43 \\sim C49 \\sim C47: within 1.7A with sigma of 0.01 and sigma for terminal
atoms of 0.02 within 1.7A
C37 \\sim C39 \\sim C40 \\sim C38: within 1.7A with sigma of 0.01 and sigma for
terminal atoms of 0.02 within 1.7A
C20 \\sim C21 \\sim C16 \\sim C17 \\sim C18 \\sim C19 \\sim C22: within 1.7A
with sigma of 0.01 and sigma for terminal atoms of 0.02 within 1.7A
C26 \\sim C25 \\sim C29 \\sim C27 \\sim C28 \\sim C23 \\sim C24: within 1.7A
with sigma of 0.01 and sigma for terminal atoms of 0.02 within 1.7A
C4 \\sim C14 \\sim C7 \\sim C3 \\sim C2 \\sim C9 \\sim C8 \\sim C13 \\sim C12
\\sim C6 \\sim C1 \\sim C15 \\sim C5 \\sim C31 \\sim C32 \\sim C33 \\sim C34
\\sim C35 \\sim C30 \\sim C11 \\sim C10 \\sim C36 \\sim C01A \\sim C22 \\sim
C25 \\sim C24 \\sim C23 \\sim C28 \\sim C27 \\sim C26 \\sim C51 \\sim C52 \\sim
C20 \\sim C21 \\sim C16 \\sim C17 \\sim C18 \\sim C19 \\sim C29 \\sim C43 \\sim
C41 \\sim C49 \\sim C50 \\sim C44 \\sim C46 \\sim C48 \\sim C45 \\sim C42 \\sim
C47 \\sim C37 \\sim C39 \\sim C40 \\sim C38: within 3.8A with sigma of 0.01 and
sigma for terminal atoms of 0.02 within 3.8A
6. Others
 Sof(H43D)=Sof(H43E)=Sof(H43F)=Sof(C41)=Sof(H41A)=Sof(H41B)=Sof(H49D)=
 Sof(H49E)=Sof(H49F)=Sof(C50)=Sof(H50A)=Sof(H50B)=Sof(C44)=Sof(H44A)=Sof(H44B)=
 Sof(C47)=Sof(H47A)=Sof(H47B)=Sof(H47C)=Sof(C37)=Sof(H37A)=Sof(H37B)=Sof(C38)=
 Sof(H38A)=Sof(H38B)=Sof(H38C)=1-FVAR(1)
 Sof(H43A)=Sof(H43B)=Sof(H43C)=Sof(H49A)=Sof(H49B)=Sof(H49C)=Sof(C46)=
 Sof(H46A)=Sof(H46B)=Sof(H46C)=Sof(C48)=Sof(H48A)=Sof(H48B)=Sof(C45)=Sof(H45A)=
 Sof(H45B)=Sof(C42)=Sof(H42A)=Sof(H42B)=Sof(C39)=Sof(H39A)=Sof(H39B)=Sof(C40)=
 Sof(H40A)=Sof(H40B)=Sof(H40C)=FVAR(1)
7.a Riding coordinates:
 C43(H43D,H43E,H43F), C43(H43A,H43B,H43C), C49(H49D,H49E,H49F), C49(H49A,H49B,
 H49C), C38(H38A,H38B,H38C)
7.b Ternary CH refined with riding coordinates:
 B1(H1)
7.c Secondary CH2 refined with riding coordinates:
 C41(H41A,H41B), C50(H50A,H50B), C44(H44A,H44B), C48(H48A,H48B), C45(H45A,
 H45B), C42(H42A,H42B), C37(H37A,H37B), C39(H39A,H39B)
7.d Aromatic/amide H refined with riding coordinates:
 C3(H3), C8(H8), C13(H13), C31(H31), C32(H32), C34(H34), C35(H35), C25(H25),
 C24(H24), C28(H28), C27(H27), C20(H20), C21(H21), C17(H17), C18(H18)
7.e Fitted hexagon refined as free rotating group:
 C31(C32,C33,C34,C35,C30), C25(C24,C23,C28,C27,C26), C20(C21,C16,C17,C18,C19)
7.f Idealised Me refined as rotating group:
 C6(H6A,H6B,H6C), C1(H1A,H1B,H1C), C15(H15A,H15B,H15C), C5(H5A,H5B,H5C),
 C11(H11A,H11B,H11C), C10(H10A,H10B,H10C), C36(H36A,H36B,H36C), C01A(H01A,H01B,
 H01C), C22(H22A,H22B,H22C), C51(H51A,H51B,H51C), C52(H52A,H52B,H52C), C29(H29A,
 H29B,H29C), C46(H46A,H46B,H46C), C47(H47A,H47B,H47C), C40(H40A,H40B,H40C)
;
_olex2_submission_special_instructions 'No special instructions were received'

loop_
_space_group_symop_operation_xyz
'x, y, z'
'-x, -y, -z'

loop_
_atom_site_label
_atom_site_type_symbol
_atom_site_fract_x
_atom_site_fract_y
_atom_site_fract_z
_atom_site_U_iso_or_equiv
_atom_site_adp_type
_atom_site_occupancy
_atom_site_site_symmetry_order
_atom_site_calc_flag
_atom_site_refinement_flags_posn
_atom_site_refinement_flags_adp
_atom_site_refinement_flags_occupancy
_atom_site_disorder_assembly
_atom_site_disorder_group
W1 W 0.31462(6) 0.44612(6) 0.32559(3) 0.0494(2) Uani 1 1 d . . . . .
Fe3 Fe 0.4473(2) 0.6343(2) 0.28969(11) 0.0618(7) Uani 1 1 d . . . . .
Fe2 Fe 0.4673(2) 0.4211(2) 0.24491(11) 0.0682(7) Uani 1 1 d . . . . .
Fe1 Fe 0.2555(2) 0.5417(3) 0.22195(12) 0.0761(8) Uani 1 1 d . . . . .
S2 S 0.5354(4) 0.4733(4) 0.33559(18) 0.0551(10) Uani 1 1 d . . . . .
S3 S 0.2416(4) 0.6412(4) 0.30265(19) 0.0614(11) Uani 1 1 d . . . . .
S1 S 0.2678(4) 0.3395(4) 0.2415(2) 0.0667(12) Uani 1 1 d . . . . .
S6 S 0.5480(4) 0.8186(4) 0.3077(2) 0.0792(15) Uani 1 1 d . . . . .
S5 S 0.6219(5) 0.3180(6) 0.2128(3) 0.1019(18) Uani 1 1 d . . . . .
Si1 Si 0.4817(7) 0.6436(7) 0.1595(3) 0.105(2) Uani 1 1 d . U . . .
S4 S 0.1118(7) 0.6152(7) 0.1524(3) 0.121(2) Uani 1 1 d . . . . .
N7 N 0.2638(11) 0.4404(11) 0.4470(5) 0.047(3) Uani 1 1 d . . . . .
N3 N 0.2991(11) 0.2338(10) 0.4082(5) 0.047(3) Uani 1 1 d . . . . .
N2 N 0.3277(11) 0.5057(11) 0.4145(5) 0.054(3) Uani 1 1 d . . . . .
N5 N 0.0905(10) 0.3384(11) 0.3794(5) 0.046(3) Uani 1 1 d . . . . .
N6 N 0.1114(11) 0.3935(12) 0.3343(6) 0.053(3) Uani 1 1 d . . . . .
N4 N 0.3552(11) 0.2644(11) 0.3672(6) 0.058(4) Uani 1 1 d . . . . .
N1 N 0.4308(14) 0.5804(13) 0.2148(6) 0.073(4) Uani 1 1 d . . . . .
C4 C 0.2798(4) 0.4936(3) 0.49537(16) 0.056(3) Uani 1 1 d D U . . .
C14 C 0.3391(3) 0.1286(5) 0.42789(13) 0.063(3) Uani 1 1 d D U . . .
C7 C -0.0015(4) 0.4038(5) 0.30188(13) 0.062(3) Uani 1 1 d D U . . .
C3 C 0.3566(4) 0.6006(3) 0.49893(12) 0.060(3) Uani 1 1 d D U . . .
H3 H 0.383170 0.657093 0.528410 0.072 Uiso 1 1 calc R U . . .
C2 C 0.3823(4) 0.5993(4) 0.44590(11) 0.058(3) Uani 1 1 d D U . . .
C9 C -0.0330(5) 0.3163(5) 0.37680(11) 0.063(3) Uani 1 1 d D U . . .
C8 C -0.0985(3) 0.3521(5) 0.32546(12) 0.064(3) Uani 1 1 d D U . . .
H8 H -0.186738 0.343392 0.310404 0.077 Uiso 1 1 calc R U . . .
C13 C 0.4272(4) 0.0817(3) 0.39739(13) 0.065(3) Uani 1 1 d D U . . .
H13 H 0.471950 0.007290 0.401663 0.078 Uiso 1 1 calc R U . . .
B1 B 0.2020(16) 0.3182(16) 0.4280(8) 0.055(5) Uani 1 1 d . . . . .
H1 H 0.168941 0.280113 0.458076 0.066 Uiso 1 1 calc R U . . .
C12 C 0.4327(4) 0.1718(4) 0.35900(12) 0.064(3) Uani 1 1 d D U . . .
C6 C -0.0316(15) 0.4615(6) 0.24613(14) 0.075(4) Uani 1 1 d D U . . .
H6A H 0.019352 0.536303 0.247022 0.112 Uiso 1 1 calc R U . . .
H6B H -0.122318 0.480849 0.237246 0.112 Uiso 1 1 calc R U . . .
H6C H -0.011118 0.403900 0.218664 0.112 Uiso 1 1 calc R U . . .
C1 C 0.4622(5) 0.7005(4) 0.4270(3) 0.065(4) Uani 1 1 d D U . . .
H1A H 0.524849 0.663570 0.408020 0.097 Uiso 1 1 calc R U . . .
H1B H 0.506497 0.749313 0.458398 0.097 Uiso 1 1 calc R U . . .
H1C H 0.406115 0.752907 0.402506 0.097 Uiso 1 1 calc R U . . .
C15 C 0.2953(7) 0.0659(6) 0.47492(16) 0.070(4) Uani 1 1 d D U . . .
H15A H 0.301346 0.124017 0.505679 0.106 Uiso 1 1 calc R U . . .
H15B H 0.349791 -0.003819 0.485667 0.106 Uiso 1 1 calc R U . . .
H15C H 0.206821 0.037487 0.463312 0.106 Uiso 1 1 calc R U . . .
C5 C 0.2132(5) 0.4515(8) 0.54056(16) 0.069(4) Uani 1 1 d D U . . .
H5A H 0.120925 0.459798 0.529168 0.103 Uiso 1 1 calc R U . . .
H5B H 0.243234 0.501878 0.573465 0.103 Uiso 1 1 calc R U . . .
H5C H 0.233139 0.366000 0.547783 0.103 Uiso 1 1 calc R U . . .
C31 C 0.7826(4) 0.6993(8) 0.3285(3) 0.072(3) Uani 1 1 d G U . . .
H31 H 0.748086 0.640938 0.300793 0.086 Uiso 1 1 calc R U . . .
C32 C 0.9106(4) 0.6901(7) 0.3563(3) 0.073(3) Uani 1 1 d G U . . .
H32 H 0.961781 0.625563 0.347128 0.087 Uiso 1 1 calc R U . . .
C33 C 0.9622(4) 0.7774(8) 0.3977(3) 0.072(3) Uani 1 1 d DG U . . .
C34 C 0.8857(7) 0.8739(8) 0.4114(3) 0.074(3) Uani 1 1 d G U . . .
H34 H 0.920164 0.932290 0.439135 0.089 Uiso 1 1 calc R U . . .
C35 C 0.7576(6) 0.8831(7) 0.3836(4) 0.072(3) Uani 1 1 d G U . . .
H35 H 0.706469 0.947666 0.392801 0.086 Uiso 1 1 calc R U . . .
C30 C 0.7061(4) 0.7958(8) 0.3422(3) 0.068(3) Uani 1 1 d G U . . .
C11 C 0.5190(4) 0.1623(16) 0.31687(16) 0.080(4) Uani 1 1 d D U . . .
H11A H 0.575384 0.092564 0.324473 0.120 Uiso 1 1 calc R U . . .
H11B H 0.570345 0.237168 0.318701 0.120 Uiso 1 1 calc R U . . .
H11C H 0.466209 0.151023 0.280651 0.120 Uiso 1 1 calc R U . . .
C10 C -0.0883(6) 0.2465(6) 0.41908(17) 0.073(4) Uani 1 1 d D U . . .
H10A H -0.177305 0.223908 0.404283 0.109 Uiso 1 1 calc R U . . .
H10B H -0.083687 0.298539 0.451755 0.109 Uiso 1 1 calc R U . . .
H10C H -0.039016 0.172713 0.428088 0.109 Uiso 1 1 calc R U . . .
C36 C 1.0962(4) 0.7673(16) 0.4275(4) 0.087(4) Uani 1 1 d D U . . .
H36A H 1.154621 0.790255 0.403964 0.130 Uiso 1 1 calc R U . . .
H36B H 1.112087 0.683176 0.438326 0.130 Uiso 1 1 calc R U . . .
H36C H 1.110047 0.821927 0.459689 0.130 Uiso 1 1 calc R U . . .
C01A C 0.661(2) 0.649(3) 0.1724(11) 0.141(7) Uani 1 1 d . U . . .
H01A H 0.693955 0.683545 0.208819 0.212 Uiso 1 1 calc R U . . .
H01B H 0.689406 0.700145 0.145778 0.212 Uiso 1 1 calc R U . . .
H01C H 0.693388 0.566446 0.169224 0.212 Uiso 1 1 calc R U . . .
C22 C -0.1099(17) 0.2076(4) -0.0103(2) 0.158(6) Uani 1 1 d D U . . .
H22A H -0.037161 0.179059 -0.025377 0.237 Uiso 1 1 calc R U . . .
H22B H -0.177272 0.233704 -0.039640 0.237 Uiso 1 1 calc R U . . .
H22C H -0.142209 0.141331 0.008462 0.237 Uiso 1 1 calc R U . . .
C25 C 0.3905(11) 0.1410(9) 0.08590(17) 0.168(5) Uani 1 1 d G U . . .
H25 H 0.316612 0.090165 0.080376 0.202 Uiso 1 1 calc R U . . .
C24 C 0.4469(11) 0.1846(10) 0.13879(17) 0.166(5) Uani 1 1 d G U . . .
H24 H 0.410729 0.162975 0.168663 0.199 Uiso 1 1 calc R U . . .
C23 C 0.5574(13) 0.2605(13) 0.1470(3) 0.163(5) Uani 1 1 d G U . . .
C28 C 0.6115(14) 0.2928(16) 0.1024(4) 0.167(5) Uani 1 1 d G U . . .
H28 H 0.685429 0.343637 0.107913 0.201 Uiso 1 1 calc R U . . .
C27 C 0.5551(12) 0.2492(14) 0.0495(3) 0.169(5) Uani 1 1 d G U . . .
H27 H 0.591314 0.270828 0.019626 0.202 Uiso 1 1 calc R U . . .
C26 C 0.4446(10) 0.1733(9) 0.04125(18) 0.168(5) Uani 1 1 d DG U . . .
C51 C 0.419(3) 0.560(3) 0.0934(11) 0.152(6) Uani 1 1 d . U . . .
H51A H 0.489532 0.545422 0.074300 0.227 Uiso 1 1 calc R U . . .
H51B H 0.354463 0.608786 0.071311 0.227 Uiso 1 1 calc R U . . .
H51C H 0.381789 0.481633 0.100135 0.227 Uiso 1 1 calc R U . . .
C52 C 0.421(3) 0.805(2) 0.1509(12) 0.145(7) Uani 1 1 d . U . . .
H52A H 0.328786 0.802652 0.137891 0.218 Uiso 1 1 calc R U . . .
H52B H 0.462229 0.845267 0.124617 0.218 Uiso 1 1 calc R U . . .
H52C H 0.441407 0.850282 0.185692 0.218 Uiso 1 1 calc R U . . .
C20 C 0.0570(11) 0.2971(4) 0.0600(2) 0.148(5) Uani 1 1 d DG U . . .
H20 H 0.100304 0.224122 0.054455 0.177 Uiso 1 1 calc R U . . .
C21 C 0.1166(11) 0.3875(6) 0.0984(3) 0.147(5) Uani 1 1 d DG U . . .
H21 H 0.199745 0.374911 0.118625 0.176 Uiso 1 1 calc R U . . .
C16 C 0.0519(12) 0.4966(6) 0.1067(4) 0.140(5) Uani 1 1 d DG U . . .
C17 C -0.0723(11) 0.5154(6) 0.0766(4) 0.147(5) Uani 1 1 d DG U . . .
H17 H -0.115620 0.588399 0.082093 0.176 Uiso 1 1 calc R U . . .
C18 C -0.1319(11) 0.4250(7) 0.0381(4) 0.147(5) Uani 1 1 d DG U . . .
H18 H -0.215063 0.437611 0.017922 0.177 Uiso 1 1 calc R U . . .
C19 C -0.0672(12) 0.3159(6) 0.0298(3) 0.147(5) Uani 1 1 d DG U . . .
C29 C 0.3825(13) 0.1184(9) -0.01630(17) 0.184(7) Uani 1 1 d D U . . .
H29A H 0.389410 0.029508 -0.016567 0.275 Uiso 1 1 calc R U . . .
H29B H 0.426728 0.151165 -0.043307 0.275 Uiso 1 1 calc R U . . .
H29C H 0.292457 0.140434 -0.024888 0.275 Uiso 1 1 calc R U . . .
N8 N 0.988(3) 0.002(2) 0.2195(12) 0.154(5) Uani 1 1 d . U . . .
C43 C 0.7643(3) 0.0130(4) 0.2449(2) 0.159(4) Uani 1 1 d D U . . .
H43D H 0.721394 0.065773 0.216743 0.239 Uiso 0.505(13) 1 d R U P A 2
H43E H 0.802694 0.062913 0.277013 0.239 Uiso 0.505(13) 1 d R U P A 2
H43F H 0.702144 -0.044277 0.254423 0.239 Uiso 0.505(13) 1 d R U P A 2
H43A H 0.722224 0.061003 0.269593 0.239 Uiso 0.495(13) 1 d R U P A 1
H43B H 0.801484 -0.059527 0.263013 0.239 Uiso 0.495(13) 1 d R U P A 1
H43C H 0.701734 -0.012087 0.212553 0.239 Uiso 0.495(13) 1 d R U P A 1
C41 C 0.8732(4) -0.0604(6) 0.2253(3) 0.159(5) Uani 0.505(13) 1 d D U P A 2
H41A H 0.897980 -0.126380 0.250853 0.191 Uiso 0.505(13) 1 calc R U P A 2
H41B H 0.836125 -0.100078 0.189829 0.191 Uiso 0.505(13) 1 calc R U P A 2
C49 C 1.098(3) 0.027(3) 0.3112(14) 0.162(5) Uani 1 1 d . U . . .
H49D H 1.131570 0.087110 0.340383 0.243 Uiso 0.505(13) 1 d R U P A 2
H49E H 1.167570 -0.024730 0.304143 0.243 Uiso 0.505(13) 1 d R U P A 2
H49F H 1.032020 -0.023030 0.321883 0.243 Uiso 0.505(13) 1 d R U P A 2
H49A H 1.137360 0.099030 0.298623 0.243 Uiso 0.495(13) 1 d R U P A 1
H49B H 1.158690 -0.007890 0.340753 0.243 Uiso 0.495(13) 1 d R U P A 1
H49C H 1.021240 0.051430 0.324123 0.243 Uiso 0.495(13) 1 d R U P A 1
C50 C 1.030(6) 0.093(6) 0.259(3) 0.159(5) Uani 0.505(13) 1 d . U P A 2
H50A H 0.957679 0.140525 0.266960 0.191 Uiso 0.505(13) 1 calc R U P A 2
H50B H 1.090835 0.148889 0.246851 0.191 Uiso 0.505(13) 1 calc R U P A 2
C44 C 1.0790(4) -0.0712(14) 0.2114(15) 0.159(5) Uani 0.505(13) 1 d D U P A 2
H44A H 1.063510 -0.091416 0.172142 0.191 Uiso 0.505(13) 1 calc R U P A 2
H44B H 1.066446 -0.147798 0.229402 0.191 Uiso 0.505(13) 1 calc R U P A 2
C46 C 1.1634(4) 0.0038(7) 0.1693(4) 0.161(6) Uani 0.495(13) 1 d D U P A 1
H46A H 1.238678 0.036985 0.194227 0.241 Uiso 0.495(13) 1 calc R U P A 1
H46B H 1.172405 0.016473 0.131993 0.241 Uiso 0.495(13) 1 calc DR U P A 1
H46C H 1.155167 -0.083669 0.174630 0.241 Uiso 0.495(13) 1 calc R U P A 1
C48 C 1.057(6) -0.075(6) 0.267(3) 0.160(5) Uani 0.495(13) 1 d . U P A 1
H48A H 1.131200 -0.117937 0.257251 0.192 Uiso 0.495(13) 1 calc R U P A 1
H48B H 0.998397 -0.135623 0.277671 0.192 Uiso 0.495(13) 1 calc R U P A 1
C45 C 1.0413(4) 0.0703(7) 0.1805(4) 0.160(5) Uani 0.495(13) 1 d D U P A 1
H45A H 1.063976 0.154298 0.194968 0.191 Uiso 0.495(13) 1 calc R U P A 1
H45B H 0.977708 0.075213 0.146461 0.191 Uiso 0.495(13) 1 calc DR U P A 1
C42 C 0.8698(4) 0.0981(5) 0.2298(3) 0.159(5) Uani 0.495(13) 1 d D U P A 1
H42A H 0.901659 0.158369 0.259531 0.191 Uiso 0.495(13) 1 calc R U P A 1
H42B H 0.835800 0.142072 0.196608 0.191 Uiso 0.495(13) 1 calc R U P A 1
C47 C 1.2240(4) -0.0353(14) 0.2289(15) 0.162(6) Uani 0.505(13) 1 d D U P A 2
H47A H 1.255674 -0.006431 0.197656 0.243 Uiso 0.505(13) 1 calc R U P A 2
H47B H 1.272254 -0.106639 0.242900 0.243 Uiso 0.505(13) 1 calc R U P A 2
H47C H 1.234486 0.029570 0.257179 0.243 Uiso 0.505(13) 1 calc R U P A 2
C37 C 0.911(4) 0.103(4) 0.171(2) 0.160(5) Uani 0.505(13) 1 d D U P A 2
H37A H 0.874542 0.174205 0.187695 0.192 Uiso 0.505(13) 1 calc R U P A 2
H37B H 0.966306 0.130882 0.146712 0.192 Uiso 0.505(13) 1 calc R U P A 2
C39 C 0.931(6) -0.121(6) 0.1905(11) 0.160(5) Uani 0.495(13) 1 d D U P A 1
H39A H 0.840865 -0.131662 0.193835 0.192 Uiso 0.495(13) 1 calc R U P A 1
H39B H 0.979909 -0.191093 0.206519 0.192 Uiso 0.495(13) 1 calc R U P A 1
C40 C 0.941(3) -0.110(2) 0.1292(10) 0.163(6) Uani 0.495(13) 1 d D U P A 1
H40A H 0.856725 -0.095765 0.107458 0.244 Uiso 0.495(13) 1 calc DR U P A 1
H40B H 0.974864 -0.186062 0.116359 0.244 Uiso 0.495(13) 1 calc R U P A 1
H40C H 0.998647 -0.042193 0.125787 0.244 Uiso 0.495(13) 1 calc DR U P A 1
C38 C 0.805(4) 0.009(3) 0.1421(7) 0.163(5) Uani 0.505(13) 1 d D U P A 2
H38A H 0.838779 -0.061223 0.124620 0.245 Uiso 0.505(13) 1 d R U P A 2
H38B H 0.739039 0.047407 0.115830 0.245 Uiso 0.505(13) 1 d R U P A 2
H38C H 0.767179 -0.019583 0.172080 0.245 Uiso 0.505(13) 1 d R U P A 2

loop_
_atom_site_aniso_label
_atom_site_aniso_U_11
_atom_site_aniso_U_22
_atom_site_aniso_U_33
_atom_site_aniso_U_23
_atom_site_aniso_U_13
_atom_site_aniso_U_12
W1 0.0373(3) 0.0362(3) 0.0720(5) 0.0038(3) 0.0037(3) -0.0033(2)
Fe3 0.0523(13) 0.0463(13) 0.0850(19) 0.0082(12) 0.0082(12) -0.0056(10)
Fe2 0.0604(14) 0.0587(15) 0.084(2) 0.0097(13) 0.0091(13) -0.0075(12)
Fe1 0.0628(15) 0.0695(17) 0.091(2) 0.0116(15) 0.0015(14) -0.0049(13)
S2 0.044(2) 0.047(2) 0.072(3) 0.008(2) 0.0059(19) -0.0042(17)
S3 0.051(2) 0.051(2) 0.081(3) 0.010(2) 0.006(2) 0.0017(18)
S1 0.056(2) 0.059(3) 0.083(3) 0.000(2) 0.006(2) -0.006(2)
S6 0.062(3) 0.045(2) 0.128(5) 0.015(3) 0.010(3) -0.001(2)
S5 0.080(4) 0.106(5) 0.121(5) 0.002(4) 0.026(3) -0.006(3)
Si1 0.096(4) 0.105(5) 0.116(6) 0.027(4) 0.024(4) -0.006(4)
S4 0.120(5) 0.106(5) 0.125(6) 0.025(4) -0.011(4) 0.011(4)
N7 0.044(7) 0.053(8) 0.045(8) 0.003(6) 0.012(6) -0.002(6)
N3 0.042(6) 0.034(7) 0.064(9) 0.008(6) 0.007(6) -0.003(5)
N2 0.051(7) 0.033(7) 0.069(9) -0.003(6) -0.005(7) 0.013(6)
N5 0.042(7) 0.046(7) 0.049(8) 0.000(6) 0.008(6) -0.004(5)
N6 0.041(7) 0.053(8) 0.064(9) -0.007(7) 0.006(6) 0.002(6)
N4 0.043(7) 0.041(7) 0.091(11) 0.007(7) 0.012(7) -0.009(6)
N1 0.078(10) 0.069(10) 0.083(11) 0.022(8) 0.043(8) 0.009(8)
C4 0.049(6) 0.038(6) 0.078(8) 0.002(6) 0.005(6) 0.010(5)
C14 0.056(6) 0.039(6) 0.094(8) 0.013(6) 0.011(6) 0.002(5)
C7 0.036(6) 0.062(7) 0.086(8) 0.003(6) 0.006(6) -0.008(5)
C3 0.054(6) 0.042(6) 0.079(7) -0.005(6) 0.005(6) 0.008(5)
C2 0.051(6) 0.040(6) 0.081(8) -0.002(6) 0.006(6) 0.005(5)
C9 0.034(6) 0.064(7) 0.088(8) 0.002(6) 0.010(5) -0.006(5)
C8 0.035(6) 0.064(7) 0.089(8) -0.003(6) 0.006(6) -0.009(5)
C13 0.058(6) 0.044(6) 0.095(8) 0.015(6) 0.018(6) 0.007(5)
B1 0.043(9) 0.048(11) 0.072(14) -0.008(9) 0.010(9) -0.003(8)
C12 0.057(6) 0.039(6) 0.096(8) 0.009(6) 0.015(6) 0.002(5)
C6 0.047(7) 0.083(9) 0.093(9) 0.011(8) 0.007(7) -0.011(7)
C1 0.062(7) 0.042(7) 0.086(9) -0.004(7) 0.007(7) -0.006(6)
C15 0.073(8) 0.046(8) 0.095(10) 0.026(7) 0.019(8) -0.002(7)
C5 0.064(8) 0.057(8) 0.082(10) -0.004(8) 0.006(7) 0.005(7)
C31 0.062(5) 0.052(5) 0.104(7) 0.008(5) 0.022(5) 0.002(5)
C32 0.062(5) 0.054(5) 0.105(7) 0.009(5) 0.023(5) 0.003(5)
C33 0.061(5) 0.053(5) 0.104(7) 0.011(5) 0.019(5) 0.004(5)
C34 0.063(5) 0.057(5) 0.105(7) 0.009(5) 0.019(5) 0.002(5)
C35 0.062(5) 0.053(5) 0.102(7) 0.008(5) 0.020(5) 0.006(5)
C30 0.060(5) 0.049(5) 0.100(7) 0.011(5) 0.023(5) 0.003(5)
C11 0.075(8) 0.059(8) 0.115(10) 0.013(8) 0.038(8) 0.008(7)
C10 0.047(7) 0.075(9) 0.095(10) 0.000(8) 0.011(7) -0.006(7)
C36 0.069(7) 0.073(8) 0.114(9) 0.007(8) 0.008(7) 0.003(7)
C01A 0.146(14) 0.150(14) 0.139(14) 0.042(13) 0.050(12) -0.041(12)
C22 0.146(12) 0.169(13) 0.146(12) 0.007(11) -0.005(11) -0.027(11)
C25 0.177(10) 0.184(10) 0.147(10) -0.012(9) 0.044(9) -0.033(8)
C24 0.174(10) 0.181(10) 0.145(10) -0.013(9) 0.044(9) -0.034(8)
C23 0.172(10) 0.177(10) 0.144(9) -0.010(9) 0.046(8) -0.033(8)
C28 0.176(10) 0.182(10) 0.148(9) -0.011(9) 0.045(8) -0.034(8)
C27 0.177(10) 0.184(10) 0.147(10) -0.012(9) 0.044(9) -0.034(8)
C26 0.176(10) 0.184(10) 0.146(10) -0.014(9) 0.043(9) -0.033(8)
C51 0.157(11) 0.158(11) 0.142(11) 0.017(10) 0.033(10) -0.030(10)
C52 0.160(15) 0.133(13) 0.149(15) 0.045(13) 0.038(13) -0.020(12)
C20 0.131(9) 0.159(10) 0.141(9) 0.010(8) -0.003(8) -0.029(8)
C21 0.131(9) 0.158(10) 0.139(9) 0.010(8) -0.003(7) -0.031(8)
C16 0.122(9) 0.151(10) 0.135(9) 0.011(8) -0.002(7) -0.031(8)
C17 0.131(9) 0.157(10) 0.139(9) 0.008(8) -0.005(8) -0.031(8)
C18 0.130(9) 0.158(10) 0.141(9) 0.009(8) -0.004(8) -0.031(8)
C19 0.131(9) 0.159(10) 0.139(9) 0.010(8) -0.005(8) -0.031(8)
C29 0.191(14) 0.200(14) 0.158(14) -0.020(13) 0.039(13) -0.031(13)
N8 0.165(10) 0.130(9) 0.172(10) -0.016(8) 0.044(9) -0.031(8)
C43 0.168(9) 0.135(9) 0.176(10) -0.014(8) 0.041(8) -0.027(8)
C41 0.168(10) 0.134(9) 0.176(10) -0.015(8) 0.042(9) -0.029(8)
C49 0.171(10) 0.137(9) 0.178(10) -0.015(8) 0.039(9) -0.029(8)
C50 0.169(10) 0.135(9) 0.176(10) -0.015(8) 0.041(9) -0.030(8)
C44 0.168(10) 0.135(9) 0.176(10) -0.015(8) 0.041(9) -0.029(8)
C46 0.170(11) 0.137(11) 0.176(11) -0.016(10) 0.041(10) -0.029(9)
C48 0.169(10) 0.135(9) 0.176(10) -0.015(8) 0.040(9) -0.029(8)
C45 0.169(10) 0.135(9) 0.176(10) -0.015(8) 0.041(9) -0.029(8)
C42 0.169(10) 0.135(9) 0.176(10) -0.015(8) 0.041(9) -0.029(8)
C47 0.171(11) 0.137(11) 0.179(11) -0.015(10) 0.040(10) -0.029(10)
C37 0.169(10) 0.135(9) 0.176(10) -0.015(8) 0.041(9) -0.029(8)
C39 0.169(10) 0.135(9) 0.176(10) -0.015(8) 0.041(9) -0.029(8)
C40 0.172(11) 0.138(11) 0.178(11) -0.016(10) 0.039(10) -0.027(9)
C38 0.173(10) 0.144(10) 0.173(10) -0.015(9) 0.039(9) -0.028(8)

loop_
_atom_type_symbol
_atom_type_description
_atom_type_scat_dispersion_real
_atom_type_scat_dispersion_imag
_atom_type_scat_source
C C 0.0033 0.0016 'International Tables Vol C Tables 4.2.6.8 and 6.1.1.4'
H H 0.0000 0.0000 'International Tables Vol C Tables 4.2.6.8 and 6.1.1.4'
B B 0.0013 0.0007 'International Tables Vol C Tables 4.2.6.8 and 6.1.1.4'
Fe Fe 0.3463 0.8444 'International Tables Vol C Tables 4.2.6.8 and 6.1.1.4'
N N 0.0061 0.0033 'International Tables Vol C Tables 4.2.6.8 and 6.1.1.4'
S S 0.1246 0.1234 'International Tables Vol C Tables 4.2.6.8 and 6.1.1.4'
Si Si 0.0817 0.0704 'International Tables Vol C Tables 4.2.6.8 and 6.1.1.4'
W W -0.8490 6.8722 'International Tables Vol C Tables 4.2.6.8 and 6.1.1.4'

loop_
_geom_angle_atom_site_label_1
_geom_angle_atom_site_label_2
_geom_angle_atom_site_label_3
_geom_angle
_geom_angle_site_symmetry_1
_geom_angle_site_symmetry_3
_geom_angle_publ_flag
Fe3 W1 Fe2 54.8(2) . . ?
Fe3 W1 Fe1 54.95(17) . . ?
Fe1 W1 Fe2 54.8(2) . . ?
S2 W1 Fe3 51.6(2) . . ?
S2 W1 Fe2 51.7(2) . . ?
S2 W1 Fe1 95.25(17) . . ?
S2 W1 S1 100.5(2) . . ?
S3 W1 Fe3 52.4(3) . . ?
S3 W1 Fe2 96.0(2) . . ?
S3 W1 Fe1 52.29(19) . . ?
S3 W1 S2 101.6(3) . . ?
S3 W1 S1 101.9(3) . . ?
S1 W1 Fe3 95.0(3) . . ?
S1 W1 Fe2 51.1(2) . . ?
S1 W1 Fe1 51.7(3) . . ?
N2 W1 Fe3 101.2(4) . . ?
N2 W1 Fe2 141.5(3) . . ?
N2 W1 Fe1 140.1(4) . . ?
N2 W1 S2 89.9(3) . . ?
N2 W1 S3 87.9(4) . . ?
N2 W1 S1 163.8(3) . . ?
N2 W1 N6 81.1(5) . . ?
N6 W1 Fe3 140.4(4) . . ?
N6 W1 Fe2 137.2(4) . . ?
N6 W1 Fe1 98.3(4) . . ?
N6 W1 S2 166.2(4) . . ?
N6 W1 S3 88.6(4) . . ?
N6 W1 S1 86.2(4) . . ?
N4 W1 Fe3 138.9(4) . . ?
N4 W1 Fe2 100.1(4) . . ?
N4 W1 Fe1 140.9(4) . . ?
N4 W1 S2 87.5(4) . . ?
N4 W1 S3 163.9(4) . . ?
N4 W1 S1 89.3(5) . . ?
N4 W1 N2 78.8(5) . . ?
N4 W1 N6 80.5(5) . . ?
Fe2 Fe3 W1 64.3(3) . . ?
Fe1 Fe3 W1 63.3(2) . . ?
Fe1 Fe3 Fe2 60.7(2) . . ?
S2 Fe3 W1 54.3(3) . . ?
S2 Fe3 Fe2 56.4(3) . . ?
S2 Fe3 Fe1 104.2(3) . . ?
S2 Fe3 S3 105.8(3) . . ?
S2 Fe3 S6 118.0(3) . . ?
S3 Fe3 W1 54.0(2) . . ?
S3 Fe3 Fe2 105.0(2) . . ?
S3 Fe3 Fe1 56.3(3) . . ?
S6 Fe3 W1 148.1(2) . . ?
S6 Fe3 Fe2 142.3(3) . . ?
S6 Fe3 Fe1 137.5(2) . . ?
S6 Fe3 S3 111.8(3) . . ?
N1 Fe3 W1 99.3(5) . . ?
N1 Fe3 Fe2 48.2(4) . . ?
N1 Fe3 Fe1 49.1(4) . . ?
N1 Fe3 S2 103.4(5) . . ?
N1 Fe3 S3 104.1(5) . . ?
N1 Fe3 S6 112.4(5) . . ?
Fe3 Fe2 W1 60.95(18) . . ?
Fe3 Fe2 Fe1 59.4(2) . . ?
Fe1 Fe2 W1 61.7(2) . . ?
S2 Fe2 W1 52.6(2) . . ?
S2 Fe2 Fe3 54.48(19) . . ?
S2 Fe2 Fe1 101.6(2) . . ?
S1 Fe2 W1 52.9(2) . . ?
S1 Fe2 Fe3 101.5(3) . . ?
S1 Fe2 Fe1 55.2(3) . . ?
S1 Fe2 S2 103.1(2) . . ?
S5 Fe2 W1 148.1(2) . . ?
S5 Fe2 Fe3 136.1(2) . . ?
S5 Fe2 Fe1 147.0(3) . . ?
S5 Fe2 S2 110.2(3) . . ?
S5 Fe2 S1 122.5(3) . . ?
N1 Fe2 W1 96.3(4) . . ?
N1 Fe2 Fe3 48.0(5) . . ?
N1 Fe2 Fe1 48.4(4) . . ?
N1 Fe2 S2 101.2(5) . . ?
N1 Fe2 S1 102.7(5) . . ?
N1 Fe2 S5 114.5(5) . . ?
Fe3 Fe1 W1 61.8(2) . . ?
Fe3 Fe1 Fe2 59.9(3) . . ?
Fe2 Fe1 W1 63.48(15) . . ?
S3 Fe1 W1 53.3(3) . . ?
S3 Fe1 Fe3 55.6(2) . . ?
S3 Fe1 Fe2 103.8(2) . . ?
S1 Fe1 W1 53.68(19) . . ?
S1 Fe1 Fe3 102.0(3) . . ?
S1 Fe1 Fe2 55.3(2) . . ?
S1 Fe1 S3 104.7(3) . . ?
S4 Fe1 W1 150.6(3) . . ?
S4 Fe1 Fe3 134.5(3) . . ?
S4 Fe1 Fe2 143.2(3) . . ?
S4 Fe1 S3 111.0(4) . . ?
S4 Fe1 S1 123.2(3) . . ?
N1 Fe1 W1 97.3(5) . . ?
N1 Fe1 Fe3 48.2(5) . . ?
N1 Fe1 Fe2 47.7(5) . . ?
N1 Fe1 S3 102.5(5) . . ?
N1 Fe1 S1 102.2(5) . . ?
N1 Fe1 S4 111.2(5) . . ?
Fe3 S2 W1 74.1(2) . . ?
Fe3 S2 Fe2 69.1(3) . . ?
Fe2 S2 W1 75.74(18) . . ?
Fe3 S3 W1 73.6(2) . . ?
Fe3 S3 Fe1 68.2(2) . . ?
Fe1 S3 W1 74.4(3) . . ?
Fe2 S1 W1 76.0(2) . . ?
Fe1 S1 W1 74.6(3) . . ?
Fe1 S1 Fe2 69.4(3) . . ?
C30 S6 Fe3 108.8(4) . . ?
C23 S5 Fe2 108.4(6) . . ?
N1 Si1 C01A 109.6(10) . . ?
N1 Si1 C51 113.7(11) . . ?
N1 Si1 C52 109.6(10) . . ?
C01A Si1 C52 108.5(13) . . ?
C51 Si1 C01A 109.5(14) . . ?
C51 Si1 C52 105.8(14) . . ?
C16 S4 Fe1 109.7(6) . . ?
N2 N7 B1 121.2(13) . . ?
C4 N7 N2 110.0(10) . . ?
C4 N7 B1 128.4(12) . . ?
N4 N3 B1 121.3(12) . . ?
C14 N3 N4 111.9(10) . . ?
C14 N3 B1 126.8(12) . . ?
N7 N2 W1 120.3(9) . . ?
C2 N2 W1 134.8(9) . . ?
C2 N2 N7 104.9(11) . . ?
N6 N5 B1 121.0(12) . . ?
C9 N5 N6 111.4(10) . . ?
C9 N5 B1 127.5(11) . . ?
N5 N6 W1 120.6(9) . . ?
C7 N6 W1 132.5(9) . . ?
C7 N6 N5 106.9(10) . . ?
N3 N4 W1 121.4(9) . . ?
N3 N4 C12 107.0(10) . . ?
C12 N4 W1 131.6(9) . . ?
Fe3 N1 Fe2 83.9(6) . . ?
Fe3 N1 Fe1 82.7(5) . . ?
Fe2 N1 Fe1 83.9(6) . . ?
Si1 N1 Fe3 132.7(9) . . ?
Si1 N1 Fe2 128.7(8) . . ?
Si1 N1 Fe1 127.8(9) . . ?
N7 C4 C3 111.4(6) . . ?
N7 C4 C5 124.0(7) . . ?
C3 C4 C5 124.3(5) . . ?
N3 C14 C13 108.0(6) . . ?
N3 C14 C15 125.9(7) . . ?
C13 C14 C15 126.0(5) . . ?
N6 C7 C8 110.3(7) . . ?
N6 C7 C6 128.0(9) . . ?
C8 C7 C6 121.7(7) . . ?
C4 C3 H3 130.0 . . ?
C2 C3 C4 100.1(3) . . ?
C2 C3 H3 130.0 . . ?
N2 C2 C3 113.7(7) . . ?
N2 C2 C1 124.3(7) . . ?
C3 C2 C1 122.0(5) . . ?
N5 C9 C8 107.5(6) . . ?
N5 C9 C10 124.6(6) . . ?
C8 C9 C10 127.3(5) . . ?
C7 C8 C9 103.8(4) . . ?
C7 C8 H8 128.1 . . ?
C9 C8 H8 128.1 . . ?
C14 C13 H13 128.1 . . ?
C14 C13 C12 103.8(4) . . ?
C12 C13 H13 128.1 . . ?
N7 B1 N3 109.9(12) . . ?
N7 B1 N5 108.4(13) . . ?
N7 B1 H1 110.1 . . ?
N3 B1 N5 108.1(14) . . ?
N3 B1 H1 110.1 . . ?
N5 B1 H1 110.1 . . ?
N4 C12 C13 109.2(7) . . ?
N4 C12 C11 127.6(9) . . ?
C13 C12 C11 123.1(7) . . ?
C7 C6 H6A 109.5 . . ?
C7 C6 H6B 109.5 . . ?
C7 C6 H6C 109.5 . . ?
H6A C6 H6B 109.5 . . ?
H6A C6 H6C 109.5 . . ?
H6B C6 H6C 109.5 . . ?
C2 C1 H1A 109.5 . . ?
C2 C1 H1B 109.5 . . ?
C2 C1 H1C 109.5 . . ?
H1A C1 H1B 109.5 . . ?
H1A C1 H1C 109.5 . . ?
H1B C1 H1C 109.5 . . ?
C14 C15 H15A 109.5 . . ?
C14 C15 H15B 109.5 . . ?
C14 C15 H15C 109.5 . . ?
H15A C15 H15B 109.5 . . ?
H15A C15 H15C 109.5 . . ?
H15B C15 H15C 109.5 . . ?
C4 C5 H5A 109.5 . . ?
C4 C5 H5B 109.5 . . ?
C4 C5 H5C 109.5 . . ?
H5A C5 H5B 109.5 . . ?
H5A C5 H5C 109.5 . . ?
H5B C5 H5C 109.5 . . ?
C32 C31 H31 120.0 . . ?
C32 C31 C30 120.0 . . ?
C30 C31 H31 120.0 . . ?
C31 C32 H32 120.0 . . ?
C31 C32 C33 120.0 . . ?
C33 C32 H32 120.0 . . ?
C32 C33 C36 120.2(8) . . ?
C34 C33 C32 120.0 . . ?
C34 C33 C36 119.8(8) . . ?
C33 C34 H34 120.0 . . ?
C35 C34 C33 120.0 . . ?
C35 C34 H34 120.0 . . ?
C34 C35 H35 120.0 . . ?
C34 C35 C30 120.0 . . ?
C30 C35 H35 120.0 . . ?
C31 C30 S6 123.1(5) . . ?
C35 C30 S6 116.8(5) . . ?
C35 C30 C31 120.0 . . ?
C12 C11 H11A 109.5 . . ?
C12 C11 H11B 109.5 . . ?
C12 C11 H11C 109.5 . . ?
H11A C11 H11B 109.5 . . ?
H11A C11 H11C 109.5 . . ?
H11B C11 H11C 109.5 . . ?
C9 C10 H10A 109.5 . . ?
C9 C10 H10B 109.5 . . ?
C9 C10 H10C 109.5 . . ?
H10A C10 H10B 109.5 . . ?
H10A C10 H10C 109.5 . . ?
H10B C10 H10C 109.5 . . ?
C33 C36 H36A 109.5 . . ?
C33 C36 H36B 109.5 . . ?
C33 C36 H36C 109.5 . . ?
H36A C36 H36B 109.5 . . ?
H36A C36 H36C 109.5 . . ?
H36B C36 H36C 109.5 . . ?
Si1 C01A H01A 109.5 . . ?
Si1 C01A H01B 109.5 . . ?
Si1 C01A H01C 109.5 . . ?
H01A C01A H01B 109.5 . . ?
H01A C01A H01C 109.5 . . ?
H01B C01A H01C 109.5 . . ?
H22A C22 H22B 109.5 . . ?
H22A C22 H22C 109.5 . . ?
H22B C22 H22C 109.5 . . ?
C19 C22 H22A 109.5 . . ?
C19 C22 H22B 109.5 . . ?
C19 C22 H22C 109.5 . . ?
C24 C25 H25 120.0 . . ?
C24 C25 C26 120.0 . . ?
C26 C25 H25 120.0 . . ?
C25 C24 H24 120.0 . . ?
C23 C24 C25 120.0 . . ?
C23 C24 H24 120.0 . . ?
C24 C23 S5 119.0(6) . . ?
C28 C23 S5 121.0(7) . . ?
C28 C23 C24 120.0 . . ?
C23 C28 H28 120.0 . . ?
C23 C28 C27 120.0 . . ?
C27 C28 H28 120.0 . . ?
C28 C27 H27 120.0 . . ?
C28 C27 C26 120.0 . . ?
C26 C27 H27 120.0 . . ?
C25 C26 C29 118.3(6) . . ?
C27 C26 C25 120.0 . . ?
C27 C26 C29 121.7(6) . . ?
Si1 C51 H51A 109.5 . . ?
Si1 C51 H51B 109.5 . . ?
Si1 C51 H51C 109.5 . . ?
H51A C51 H51B 109.5 . . ?
H51A C51 H51C 109.5 . . ?
H51B C51 H51C 109.5 . . ?
Si1 C52 H52A 109.5 . . ?
Si1 C52 H52B 109.5 . . ?
Si1 C52 H52C 109.5 . . ?
H52A C52 H52B 109.5 . . ?
H52A C52 H52C 109.5 . . ?
H52B C52 H52C 109.5 . . ?
C21 C20 H20 120.0 . . ?
C21 C20 C19 120.0 . . ?
C19 C20 H20 120.0 . . ?
C20 C21 H21 120.0 . . ?
C16 C21 C20 120.0 . . ?
C16 C21 H21 120.0 . . ?
C21 C16 S4 125.4(6) . . ?
C21 C16 C17 120.0 . . ?
C17 C16 S4 114.6(6) . . ?
C16 C17 H17 120.0 . . ?
C18 C17 C16 120.0 . . ?
C18 C17 H17 120.0 . . ?
C17 C18 H18 120.0 . . ?
C17 C18 C19 120.0 . . ?
C19 C18 H18 120.0 . . ?
C20 C19 C22 110.5(9) . . ?
C18 C19 C22 129.5(8) . . ?
C18 C19 C20 120.0 . . ?
C26 C29 H29A 109.5 . . ?
C26 C29 H29B 109.5 . . ?
C26 C29 H29C 109.5 . . ?
H29A C29 H29B 109.5 . . ?
H29A C29 H29C 109.5 . . ?
H29B C29 H29C 109.5 . . ?
C41 N8 C37 95(2) . . ?
C50 N8 C41 115(3) . . ?
C50 N8 C37 95(4) . . ?
C44 N8 C41 114(2) . . ?
C44 N8 C50 113(4) . . ?
C44 N8 C37 124(3) . . ?
C48 N8 C42 120(3) . . ?
C48 N8 C39 87(3) . . ?
C45 N8 C48 129(3) . . ?
C45 N8 C42 99.9(17) . . ?
C45 N8 C39 108(2) . . ?
C39 N8 C42 111(3) . . ?
H43D C43 H43E 109.5 . . ?
H43D C43 H43F 109.5 . . ?
H43E C43 H43F 109.4 . . ?
H43A C43 H43B 109.4 . . ?
H43A C43 H43C 109.5 . . ?
H43B C43 H43C 109.4 . . ?
C41 C43 H43D 111.0 . . ?
C41 C43 H43E 108.1 . . ?
C41 C43 H43F 109.3 . . ?
C42 C43 H43A 106.6 . . ?
C42 C43 H43B 111.4 . . ?
C42 C43 H43C 110.5 . . ?
N8 C41 C43 119.5(12) . . ?
N8 C41 H41A 107.4 . . ?
N8 C41 H41B 107.4 . . ?
C43 C41 H41A 107.4 . . ?
C43 C41 H41B 107.4 . . ?
H41A C41 H41B 107.0 . . ?
H49D C49 H49E 109.5 . . ?
H49D C49 H49F 109.4 . . ?
H49E C49 H49F 109.5 . . ?
H49A C49 H49B 109.5 . . ?
H49A C49 H49C 109.5 . . ?
H49B C49 H49C 109.4 . . ?
C50 C49 H49D 110.7 . . ?
C50 C49 H49E 112.1 . . ?
C50 C49 H49F 105.5 . . ?
C48 C49 H49A 114.2 . . ?
C48 C49 H49B 107.6 . . ?
C48 C49 H49C 106.6 . . ?
N8 C50 C49 107(5) . . ?
N8 C50 H50A 110.3 . . ?
N8 C50 H50B 110.3 . . ?
C49 C50 H50A 110.3 . . ?
C49 C50 H50B 110.3 . . ?
H50A C50 H50B 108.5 . . ?
N8 C44 H44A 106.7 . . ?
N8 C44 H44B 106.7 . . ?
N8 C44 C47 122.5(16) . . ?
H44A C44 H44B 106.6 . . ?
C47 C44 H44A 106.7 . . ?
C47 C44 H44B 106.7 . . ?
H46A C46 H46B 109.5 . . ?
H46A C46 H46C 109.5 . . ?
H46B C46 H46C 109.5 . . ?
C45 C46 H46A 109.5 . . ?
C45 C46 H46B 109.5 . . ?
C45 C46 H46C 109.5 . . ?
N8 C48 C49 100(4) . . ?
N8 C48 H48A 111.8 . . ?
N8 C48 H48B 111.8 . . ?
C49 C48 H48A 111.8 . . ?
C49 C48 H48B 111.8 . . ?
H48A C48 H48B 109.5 . . ?
N8 C45 C46 108.8(13) . . ?
N8 C45 H45A 109.9 . . ?
N8 C45 H45B 109.9 . . ?
C46 C45 H45A 109.9 . . ?
C46 C45 H45B 109.9 . . ?
H45A C45 H45B 108.3 . . ?
N8 C42 H42A 110.8 . . ?
N8 C42 H42B 110.8 . . ?
C43 C42 N8 104.9(10) . . ?
C43 C42 H42A 110.8 . . ?
C43 C42 H42B 110.8 . . ?
H42A C42 H42B 108.8 . . ?
C44 C47 H47A 109.5 . . ?
C44 C47 H47B 109.5 . . ?
C44 C47 H47C 109.5 . . ?
H47A C47 H47B 109.5 . . ?
H47A C47 H47C 109.5 . . ?
H47B C47 H47C 109.5 . . ?
N8 C37 H37A 112.6 . . ?
N8 C37 H37B 112.6 . . ?
H37A C37 H37B 110.1 . . ?
C38 C37 N8 96(2) . . ?
C38 C37 H37A 112.6 . . ?
C38 C37 H37B 112.6 . . ?
N8 C39 H39A 110.6 . . ?
N8 C39 H39B 110.6 . . ?
N8 C39 C40 106(3) . . ?
H39A C39 H39B 108.7 . . ?
C40 C39 H39A 110.6 . . ?
C40 C39 H39B 110.6 . . ?
C39 C40 H40A 109.5 . . ?
C39 C40 H40B 109.5 . . ?
C39 C40 H40C 109.5 . . ?
H40A C40 H40B 109.5 . . ?
H40A C40 H40C 109.5 . . ?
H40B C40 H40C 109.5 . . ?
C37 C38 H38A 113.5 . . ?
C37 C38 H38B 111.8 . . ?
C37 C38 H38C 102.9 . . ?
H38A C38 H38B 109.5 . . ?
H38A C38 H38C 109.4 . . ?
H38B C38 H38C 109.4 . . ?

loop_
_geom_bond_atom_site_label_1
_geom_bond_atom_site_label_2
_geom_bond_distance
_geom_bond_site_symmetry_2
_geom_bond_publ_flag
W1 Fe3 2.718(9) . ?
W1 Fe2 2.801(8) . ?
W1 Fe1 2.755(9) . ?
W1 S2 2.295(10) . ?
W1 S3 2.292(10) . ?
W1 S1 2.303(8) . ?
W1 N2 2.246(15) . ?
W1 N6 2.254(14) . ?
W1 N4 2.246(15) . ?
Fe3 Fe2 2.540(10) . ?
Fe3 Fe1 2.525(8) . ?
Fe3 S2 2.214(9) . ?
Fe3 S3 2.244(10) . ?
Fe3 S6 2.228(10) . ?
Fe3 N1 1.898(17) . ?
Fe2 Fe1 2.559(10) . ?
Fe2 S2 2.267(9) . ?
Fe2 S1 2.248(9) . ?
Fe2 S5 2.229(9) . ?
Fe2 N1 1.904(16) . ?
Fe1 S3 2.263(9) . ?
Fe1 S1 2.245(11) . ?
Fe1 S4 2.227(9) . ?
Fe1 N1 1.925(15) . ?
S6 C30 1.734(8) . ?
S5 C23 1.726(10) . ?
Si1 N1 1.721(15) . ?
Si1 C01A 1.85(3) . ?
Si1 C51 1.84(3) . ?
Si1 C52 1.86(3) . ?
S4 C16 1.706(10) . ?
N7 N2 1.354(16) . ?
N7 C4 1.289(13) . ?
N7 B1 1.48(2) . ?
N3 N4 1.318(17) . ?
N3 C14 1.290(13) . ?
N3 B1 1.51(2) . ?
N2 C2 1.307(13) . ?
N5 N6 1.335(16) . ?
N5 C9 1.304(13) . ?
N5 B1 1.53(2) . ?
N6 C7 1.303(13) . ?
N4 C12 1.326(14) . ?
C4 C3 1.390(5) . ?
C4 C5 1.510(4) . ?
C14 C13 1.390(4) . ?
C14 C15 1.510(4) . ?
C7 C8 1.390(4) . ?
C7 C6 1.510(5) . ?
C3 H3 0.9300 . ?
C3 C2 1.390(4) . ?
C2 C1 1.510(5) . ?
C9 C8 1.390(4) . ?
C9 C10 1.510(4) . ?
C8 H8 0.9300 . ?
C13 H13 0.9300 . ?
C13 C12 1.390(4) . ?
B1 H1 0.9800 . ?
C12 C11 1.510(4) . ?
C6 H6A 0.9600 . ?
C6 H6B 0.9600 . ?
C6 H6C 0.9600 . ?
C1 H1A 0.9600 . ?
C1 H1B 0.9600 . ?
C1 H1C 0.9600 . ?
C15 H15A 0.9600 . ?
C15 H15B 0.9600 . ?
C15 H15C 0.9600 . ?
C5 H5A 0.9600 . ?
C5 H5B 0.9600 . ?
C5 H5C 0.9600 . ?
C31 H31 0.9300 . ?
C31 C32 1.3900 . ?
C31 C30 1.3900 . ?
C32 H32 0.9300 . ?
C32 C33 1.3900 . ?
C33 C34 1.3900 . ?
C33 C36 1.4613 . ?
C34 H34 0.9300 . ?
C34 C35 1.3900 . ?
C35 H35 0.9300 . ?
C35 C30 1.3900 . ?
C11 H11A 0.9600 . ?
C11 H11B 0.9600 . ?
C11 H11C 0.9600 . ?
C10 H10A 0.9600 . ?
C10 H10B 0.9600 . ?
C10 H10C 0.9600 . ?
C36 H36A 0.9600 . ?
C36 H36B 0.9600 . ?
C36 H36C 0.9600 . ?
C01A H01A 0.9600 . ?
C01A H01B 0.9600 . ?
C01A H01C 0.9600 . ?
C22 H22A 0.9600 . ?
C22 H22B 0.9600 . ?
C22 H22C 0.9600 . ?
C22 C19 1.5100 . ?
C25 H25 0.9300 . ?
C25 C24 1.3900 . ?
C25 C26 1.3900 . ?
C24 H24 0.9300 . ?
C24 C23 1.3900 . ?
C23 C28 1.3900 . ?
C28 H28 0.9300 . ?
C28 C27 1.3900 . ?
C27 H27 0.9300 . ?
C27 C26 1.3900 . ?
C26 C29 1.5400 . ?
C51 H51A 0.9600 . ?
C51 H51B 0.9600 . ?
C51 H51C 0.9600 . ?
C52 H52A 0.9600 . ?
C52 H52B 0.9600 . ?
C52 H52C 0.9600 . ?
C20 H20 0.9300 . ?
C20 C21 1.3900 . ?
C20 C19 1.3900 . ?
C21 H21 0.9300 . ?
C21 C16 1.3900 . ?
C16 C17 1.3900 . ?
C17 H17 0.9300 . ?
C17 C18 1.3900 . ?
C18 H18 0.9300 . ?
C18 C19 1.3900 . ?
C29 H29A 0.9600 . ?
C29 H29B 0.9600 . ?
C29 H29C 0.9600 . ?
N8 C41 1.41(3) . ?
N8 C50 1.37(6) . ?
N8 C44 1.29(3) . ?
N8 C48 1.53(7) . ?
N8 C45 1.43(3) . ?
N8 C42 1.67(3) . ?
N8 C37 1.73(5) . ?
N8 C39 1.54(5) . ?
C43 H43D 0.9600 . ?
C43 H43E 0.9601 . ?
C43 H43F 0.9606 . ?
C43 H43A 0.9597 . ?
C43 H43B 0.9602 . ?
C43 H43C 0.9601 . ?
C43 C41 1.540(5) . ?
C43 C42 1.540(5) . ?
C41 H41A 0.9700 . ?
C41 H41B 0.9700 . ?
C49 H49D 0.9601 . ?
C49 H49E 0.9604 . ?
C49 H49F 0.9605 . ?
C49 H49A 0.9597 . ?
C49 H49B 0.9604 . ?
C49 H49C 0.9602 . ?
C49 C50 1.54(6) . ?
C49 C48 1.53(6) . ?
C50 H50A 0.9700 . ?
C50 H50B 0.9700 . ?
C44 H44A 0.9700 . ?
C44 H44B 0.9700 . ?
C44 C47 1.540(6) . ?
C46 H46A 0.9600 . ?
C46 H46B 0.9600 . ?
C46 H46C 0.9600 . ?
C46 C45 1.540(5) . ?
C48 H48A 0.9700 . ?
C48 H48B 0.9700 . ?
C45 H45A 0.9700 . ?
C45 H45B 0.9700 . ?
C42 H42A 0.9700 . ?
C42 H42B 0.9700 . ?
C47 H47A 0.9600 . ?
C47 H47B 0.9600 . ?
C47 H47C 0.9600 . ?
C37 H37A 0.9700 . ?
C37 H37B 0.9700 . ?
C37 C38 1.550(5) . ?
C39 H39A 0.9700 . ?
C39 H39B 0.9700 . ?
C39 C40 1.550(5) . ?
C40 H40A 0.9600 . ?
C40 H40B 0.9600 . ?
C40 H40C 0.9600 . ?
C38 H38A 0.9599 . ?
C38 H38B 0.9597 . ?
C38 H38C 0.9604 . ?

loop_
_geom_torsion_atom_site_label_1
_geom_torsion_atom_site_label_2
_geom_torsion_atom_site_label_3
_geom_torsion_atom_site_label_4
_geom_torsion
_geom_torsion_site_symmetry_1
_geom_torsion_site_symmetry_2
_geom_torsion_site_symmetry_3
_geom_torsion_site_symmetry_4
_geom_torsion_publ_flag
W1 Fe3 N1 Fe2 -42.6(5) . . . . ?
W1 Fe3 N1 Fe1 42.0(4) . . . . ?
W1 Fe3 N1 Si1 178.2(10) . . . . ?
W1 N2 C2 C3 176.2(7) . . . . ?
W1 N2 C2 C1 -1.6(13) . . . . ?
W1 N6 C7 C8 177.5(8) . . . . ?
W1 N6 C7 C6 -2.3(15) . . . . ?
W1 N4 C12 C13 177.5(7) . . . . ?
W1 N4 C12 C11 -0.5(15) . . . . ?
Fe3 S6 C30 C31 40.4(6) . . . . ?
Fe3 S6 C30 C35 -142.5(4) . . . . ?
Fe2 Fe3 N1 Fe1 84.6(5) . . . . ?
Fe2 Fe3 N1 Si1 -139.2(14) . . . . ?
Fe2 S5 C23 C24 -56.2(10) . . . . ?
Fe2 S5 C23 C28 121.5(5) . . . . ?
Fe1 Fe3 N1 Fe2 -84.6(5) . . . . ?
Fe1 Fe3 N1 Si1 136.2(14) . . . . ?
Fe1 S4 C16 C21 -26.7(8) . . . . ?
Fe1 S4 C16 C17 153.0(4) . . . . ?
S2 Fe3 N1 Fe2 12.8(5) . . . . ?
S2 Fe3 N1 Fe1 97.3(5) . . . . ?
S2 Fe3 N1 Si1 -126.5(11) . . . . ?
S3 Fe3 N1 Fe2 -97.6(4) . . . . ?
S3 Fe3 N1 Fe1 -13.1(5) . . . . ?
S3 Fe3 N1 Si1 123.2(10) . . . . ?
S6 Fe3 N1 Fe2 141.2(4) . . . . ?
S6 Fe3 N1 Fe1 -134.3(4) . . . . ?
S6 Fe3 N1 Si1 1.9(12) . . . . ?
S5 C23 C28 C27 -177.6(9) . . . . ?
S4 C16 C17 C18 -179.7(7) . . . . ?
N7 N2 C2 C3 -0.6(10) . . . . ?
N7 N2 C2 C1 -178.4(7) . . . . ?
N7 C4 C3 C2 -0.5(7) . . . . ?
N3 N4 C12 C13 -1.7(11) . . . . ?
N3 N4 C12 C11 -179.7(8) . . . . ?
N3 C14 C13 C12 0.4(7) . . . . ?
N2 N7 C4 C3 0.2(11) . . . . ?
N2 N7 C4 C5 174.8(7) . . . . ?
N2 N7 B1 N3 52.1(19) . . . . ?
N2 N7 B1 N5 -65.8(16) . . . . ?
N5 N6 C7 C8 -1.4(12) . . . . ?
N5 N6 C7 C6 178.9(8) . . . . ?
N5 C9 C8 C7 -4.1(8) . . . . ?
N6 N5 C9 C8 3.6(12) . . . . ?
N6 N5 C9 C10 175.2(8) . . . . ?
N6 N5 B1 N7 57.0(18) . . . . ?
N6 N5 B1 N3 -62.1(17) . . . . ?
N6 C7 C8 C9 3.4(8) . . . . ?
N4 N3 C14 C13 -1.5(11) . . . . ?
N4 N3 C14 C15 180.0(8) . . . . ?
N4 N3 B1 N7 -59.7(19) . . . . ?
N4 N3 B1 N5 58.4(17) . . . . ?
C4 N7 N2 W1 -177.2(6) . . . . ?
C4 N7 N2 C2 0.2(12) . . . . ?
C4 N7 B1 N3 -119.3(14) . . . . ?
C4 N7 B1 N5 122.8(14) . . . . ?
C4 C3 C2 N2 0.7(7) . . . . ?
C4 C3 C2 C1 178.6(5) . . . . ?
C14 N3 N4 W1 -177.3(7) . . . . ?
C14 N3 N4 C12 2.0(13) . . . . ?
C14 N3 B1 N7 119.2(14) . . . . ?
C14 N3 B1 N5 -122.8(14) . . . . ?
C14 C13 C12 N4 0.8(7) . . . . ?
C14 C13 C12 C11 178.9(5) . . . . ?
C9 N5 N6 W1 179.6(7) . . . . ?
C9 N5 N6 C7 -1.4(13) . . . . ?
C9 N5 B1 N7 -117.2(14) . . . . ?
C9 N5 B1 N3 123.8(13) . . . . ?
B1 N7 N2 W1 10.0(16) . . . . ?
B1 N7 N2 C2 -172.6(11) . . . . ?
B1 N7 C4 C3 172.4(11) . . . . ?
B1 N7 C4 C5 -13.0(16) . . . . ?
B1 N3 N4 W1 1.7(17) . . . . ?
B1 N3 N4 C12 -179.0(11) . . . . ?
B1 N3 C14 C13 179.6(11) . . . . ?
B1 N3 C14 C15 1.1(16) . . . . ?
B1 N5 N6 W1 4.5(17) . . . . ?
B1 N5 N6 C7 -176.5(11) . . . . ?
B1 N5 C9 C8 178.2(12) . . . . ?
B1 N5 C9 C10 -10.1(17) . . . . ?
C6 C7 C8 C9 -176.9(5) . . . . ?
C15 C14 C13 C12 178.9(4) . . . . ?
C5 C4 C3 C2 -175.1(5) . . . . ?
C31 C32 C33 C34 0.0 . . . . ?
C31 C32 C33 C36 179.3(8) . . . . ?
C32 C31 C30 S6 176.9(6) . . . . ?
C32 C31 C30 C35 0.0 . . . . ?
C32 C33 C34 C35 0.0 . . . . ?
C33 C34 C35 C30 0.0 . . . . ?
C34 C35 C30 S6 -177.1(5) . . . . ?
C34 C35 C30 C31 0.0 . . . . ?
C30 C31 C32 C33 0.0 . . . . ?
C10 C9 C8 C7 -175.5(6) . . . . ?
C36 C33 C34 C35 -179.3(8) . . . . ?
C01A Si1 N1 Fe3 64.8(15) . . . . ?
C01A Si1 N1 Fe2 -58.8(16) . . . . ?
C01A Si1 N1 Fe1 -175.4(13) . . . . ?
C25 C24 C23 S5 177.7(9) . . . . ?
C25 C24 C23 C28 0.0 . . . . ?
C24 C25 C26 C27 0.0 . . . . ?
C24 C25 C26 C29 177.5(8) . . . . ?
C24 C23 C28 C27 0.0 . . . . ?
C23 C28 C27 C26 0.0 . . . . ?
C28 C27 C26 C25 0.0 . . . . ?
C28 C27 C26 C29 -177.4(9) . . . . ?
C26 C25 C24 C23 0.0 . . . . ?
C51 Si1 N1 Fe3 -172.3(13) . . . . ?
C51 Si1 N1 Fe2 64.1(17) . . . . ?
C51 Si1 N1 Fe1 -52.5(16) . . . . ?
C52 Si1 N1 Fe3 -54.1(16) . . . . ?
C52 Si1 N1 Fe2 -177.7(13) . . . . ?
C52 Si1 N1 Fe1 65.7(15) . . . . ?
C20 C21 C16 S4 179.7(8) . . . . ?
C20 C21 C16 C17 0.0 . . . . ?
C21 C20 C19 C22 178.3(7) . . . . ?
C21 C20 C19 C18 0.0 . . . . ?
C21 C16 C17 C18 0.0 . . . . ?
C16 C17 C18 C19 0.0 . . . . ?
C17 C18 C19 C22 -177.9(9) . . . . ?
C17 C18 C19 C20 0.0 . . . . ?
C19 C20 C21 C16 0.0 . . . . ?
C41 N8 C50 C49 78(5) . . . . ?
C41 N8 C44 C47 -152(3) . . . . ?
C41 N8 C37 C38 -35(3) . . . . ?
C50 N8 C41 C43 38(4) . . . . ?
C50 N8 C44 C47 -20(6) . . . . ?
C50 N8 C37 C38 -150(4) . . . . ?
C44 N8 C41 C43 170(2) . . . . ?
C44 N8 C50 C49 -54(5) . . . . ?
C44 N8 C37 C38 88(3) . . . . ?
C48 N8 C45 C46 32(4) . . . . ?
C48 N8 C42 C43 -61(3) . . . . ?
C48 N8 C39 C40 -137(4) . . . . ?
C45 N8 C48 C49 83(5) . . . . ?
C45 N8 C42 C43 151.3(12) . . . . ?
C45 N8 C39 C40 -7(4) . . . . ?
C42 N8 C48 C49 -53(5) . . . . ?
C42 N8 C45 C46 174.3(9) . . . . ?
C42 N8 C39 C40 102(3) . . . . ?
C37 N8 C41 C43 -60(2) . . . . ?
C37 N8 C50 C49 176(4) . . . . ?
C37 N8 C44 C47 94(4) . . . . ?
C39 N8 C48 C49 -166(4) . . . . ?
C39 N8 C45 C46 -70(3) . . . . ?
C39 N8 C42 C43 38(2) . . . . ?
